data_2012884
loop_
_publ_author_name
'Gzella, Andrzej'
'Br\'ozda, Danuta'
'Koroniak, Lukasz'
'Rozwadowska, Maria D.'

_publ_section_title
;
 Two optically active isoquinoline derivatives
;
_journal_issue 8
_journal_name_full 'Acta Crystallographica Section C'
_journal_page_first o503
_journal_page_last o506
_journal_paper_doi 10.1107/S0108270102011915
_journal_volume 58
_journal_year 2002
_chemical_formula_iupac 'C16 H18 N O 1+, Br 1-, 0.5C H4 O1'
_chemical_formula_moiety 'C16 H18 N O 1+, Br 1-, 0.5C H4 O1'
_chemical_formula_sum 'C16.5 H20 Br N O1.5'
_chemical_formula_weight 336.25
_chemical_name_systematic
;
3-Hydroxymethyl-4-phenyl-1,2,3,4-tetrahydroisoquinoline hydrobromide
methanol hemisolvate
;
_space_group_IT_number 5
_symmetry_cell_setting monoclinic
_symmetry_space_group_name_Hall 'C 2y'
_symmetry_space_group_name_H-M 'C 1 2 1'
_atom_sites_solution_hydrogens geom
_atom_sites_solution_primary direct
_atom_sites_solution_secondary difmap
_audit_creation_method SHELXL-97
_cell_angle_alpha 90.00
_cell_angle_beta 91.004(5)
_cell_angle_gamma 90.00
_cell_formula_units_Z 4
_cell_length_a 20.5882(14)
_cell_length_b 6.4413(6)
_cell_length_c 11.7354(6)
_cell_measurement_reflns_used 58
_cell_measurement_temperature 293(2)
_cell_measurement_theta_max 29.4
_cell_measurement_theta_min 10.2
_cell_volume 1556.0(2)
_computing_cell_refinement 'KM-4 Software'
_computing_data_collection 'KM-4 Software (Kuma, 1991)'
_computing_data_reduction 'KM-4 Software'
_computing_molecular_graphics 'ORTEP-3 for Windows (Farrugia, 1997)'
_computing_publication_material 'WinGX (Farrugia, 1999)'
_computing_structure_refinement 'SHELXL97 (Sheldrick, 1997)'
_computing_structure_solution 'SHELXS97 (Sheldrick, 1997)'
_diffrn_ambient_temperature 293(2)
_diffrn_measured_fraction_theta_full 0.999
_diffrn_measured_fraction_theta_max 0.999
_diffrn_measurement_device_type 'Kuma KM-4'
_diffrn_measurement_method \w--1\q
_diffrn_radiation_monochromator graphite
_diffrn_radiation_source 'fine-focus sealed tube'
_diffrn_radiation_type CuK\a
_diffrn_radiation_wavelength 1.54178
_diffrn_reflns_av_R_equivalents 0.0195
_diffrn_reflns_av_sigmaI/netI 0.0163
_diffrn_reflns_limit_h_max 24
_diffrn_reflns_limit_h_min -24
_diffrn_reflns_limit_k_max 7
_diffrn_reflns_limit_k_min -7
_diffrn_reflns_limit_l_max 14
_diffrn_reflns_limit_l_min 0
_diffrn_reflns_number 2953
_diffrn_reflns_theta_full 70.10
_diffrn_reflns_theta_max 70.10
_diffrn_reflns_theta_min 3.77
_diffrn_standards_decay_% 3.4
_diffrn_standards_interval_count 100
_diffrn_standards_number 2
_exptl_absorpt_coefficient_mu 3.580
_exptl_absorpt_correction_T_max 0.699
_exptl_absorpt_correction_T_min 0.395
_exptl_absorpt_correction_type '\y scan'
_exptl_absorpt_process_details '(North et al., 1968)'
_exptl_crystal_colour Colourless
_exptl_crystal_density_diffrn 1.435
_exptl_crystal_density_method 'not measured'
_exptl_crystal_description Block
_exptl_crystal_F_000 692
_exptl_crystal_size_max 0.43
_exptl_crystal_size_mid 0.14
_exptl_crystal_size_min 0.10
_refine_diff_density_max 0.363
_refine_diff_density_min -0.430
_refine_ls_abs_structure_details 'Flack (1983), 1205 Friedel reflections'
_refine_ls_abs_structure_Flack -0.01(2)
_refine_ls_extinction_method none
_refine_ls_goodness_of_fit_ref 1.058
_refine_ls_hydrogen_treatment mixed
_refine_ls_matrix_type full
_refine_ls_number_parameters 198
_refine_ls_number_reflns 2827
_refine_ls_number_restraints 1
_refine_ls_restrained_S_all 1.058
_refine_ls_R_factor_all 0.0297
_refine_ls_R_factor_gt 0.0275
_refine_ls_shift/su_max 0.019
_refine_ls_shift/su_mean 0.000
_refine_ls_structure_factor_coef Fsqd
_refine_ls_weighting_details 'calc w = 1/[\s^2^(Fo^2^)+(0.0498P)^2^+0.8792P] where P = (Fo^2^+2Fc^2^)/3'
_refine_ls_weighting_scheme calc
_refine_ls_wR_factor_gt 0.0790
_refine_ls_wR_factor_ref 0.0809
_reflns_number_gt 2713
_reflns_number_total 2827
_reflns_threshold_expression I>2\s(I)
_cod_data_source_file jz1510.cif
_cod_data_source_block IIb
_cod_depositor_comments
;
The following automatic conversions were performed:
'_symmetry_cell_setting' value 'Monoclinic' changed to 'monoclinic'
according to '/home/saulius/struct/CIF-dictionaries/cif_core.dic'
dictionary named 'cif_core.dic' version 2.4.1 from 2010-06-29.

Automatic conversion script
Id: cif_fix_enum 1527 2010-12-29 10:47:43Z saulius 

The following automatic conversions were performed:

'_symmetry_cell_setting' value 'Monoclinic' changed to 'monoclinic'
according to /home/saulius/struct/CIF-dictionaries/cif_core.dic
dictionary named 'cif_core.dic' version 2.4.1 from 2010-06-29.

Automatic conversion script
Id: cif_fix_values 1715 2011-07-08 13:25:40Z adriana 
;
_cod_original_sg_symbol_H-M 'C 2'
_cod_original_formula_sum 'C16.50 H20 Br N O1.50'
_cod_database_code 2012884

loop_
_symmetry_equiv_pos_as_xyz
'x, y, z'
'-x, y, -z'
'x+1/2, y+1/2, z'
'-x+1/2, y+1/2, -z'

loop_
_atom_site_label
_atom_site_fract_x
_atom_site_fract_y
_atom_site_fract_z
_atom_site_U_iso_or_equiv
_atom_site_adp_type
_atom_site_calc_flag
_atom_site_refinement_flags
_atom_site_occupancy
_atom_site_disorder_assembly
_atom_site_disorder_group
_atom_site_type_symbol
Br 0.323588(14) 0.25337(7) -0.15463(2) 0.06295(12) Uani d . 1 . . Br
C1 0.28368(17) 0.2903(5) 0.1680(3) 0.0604(8) Uani d . 1 . . C
H1A 0.3026 0.1649 0.1370 0.072 Uiso calc . 1 . . H
H1B 0.2368 0.2753 0.1644 0.072 Uiso calc . 1 . . H
N2 0.30286(13) 0.4706(4) 0.0966(2) 0.0525(6) Uani d . 1 . . N
H2A 0.2754(17) 0.580(7) 0.107(3) 0.061(10) Uiso d . 1 . . H
H2B 0.2984(19) 0.429(7) 0.016(4) 0.067(11) Uiso d . 1 . . H
C3 0.37024(15) 0.5458(5) 0.1205(2) 0.0534(6) Uani d . 1 . . C
H3 0.4001 0.4277 0.1161 0.064 Uiso calc . 1 . . H
C4 0.37215(14) 0.6309(5) 0.2436(2) 0.0493(6) Uani d . 1 . . C
H4 0.3419 0.7483 0.2468 0.059 Uiso calc . 1 . . H
C5 0.36770(16) 0.4695(6) 0.4407(3) 0.0597(7) Uani d . 1 . . C
H5 0.3965 0.5710 0.4666 0.072 Uiso calc . 1 . . H
C6 0.34464(19) 0.3246(6) 0.5162(3) 0.0682(10) Uani d . 1 . . C
H6 0.3588 0.3272 0.5919 0.082 Uiso calc . 1 . . H
C7 0.30071(18) 0.1759(6) 0.4806(3) 0.0676(9) Uani d . 1 . . C
H7 0.2845 0.0800 0.5321 0.081 Uiso calc . 1 . . H
C8 0.28108(16) 0.1708(5) 0.3681(3) 0.0600(7) Uani d . 1 . . C
H8 0.2513 0.0709 0.3437 0.072 Uiso calc . 1 . . H
C9 0.30511(14) 0.3130(4) 0.2904(2) 0.0499(7) Uani d . 1 . . C
C10 0.34859(14) 0.4670(5) 0.3258(2) 0.0491(6) Uani d . 1 . . C
C11 0.38801(18) 0.7016(6) 0.0308(3) 0.0647(9) Uani d . 1 . . C
H11A 0.4312 0.7559 0.0465 0.078 Uiso calc . 1 . . H
H11B 0.3880 0.6357 -0.0435 0.078 Uiso calc . 1 . . H
O12 0.34219(15) 0.8648(4) 0.0314(2) 0.0747(7) Uani d . 1 . . O
H12 0.359(2) 0.920(8) -0.022(4) 0.084(14) Uiso d . 1 . . H
C13 0.44004(14) 0.7130(5) 0.2732(2) 0.0510(7) Uani d . 1 . . C
C14 0.49443(18) 0.5933(6) 0.2602(3) 0.0664(8) Uani d . 1 . . C
H14 0.4903 0.4572 0.2346 0.080 Uiso calc . 1 . . H
C15 0.55589(19) 0.6736(9) 0.2851(4) 0.0808(13) Uani d . 1 . . C
H15 0.5924 0.5918 0.2739 0.097 Uiso calc . 1 . . H
C16 0.5630(2) 0.8698(9) 0.3255(4) 0.0803(12) Uani d . 1 . . C
H16 0.6042 0.9224 0.3422 0.096 Uiso calc . 1 . . H
C17 0.5083(2) 0.9908(8) 0.3415(4) 0.0885(12) Uani d . 1 . . C
H17 0.5125 1.1244 0.3708 0.106 Uiso calc . 1 . . H
C18 0.44771(18) 0.9135(6) 0.3141(3) 0.0680(8) Uani d . 1 . . C
H18 0.4113 0.9971 0.3233 0.082 Uiso calc . 1 . . H
O19 0.5000 0.147(2) 1.0000 0.211(5) Uani d S 1 . . O
C20 0.4793(8) 0.315(2) 0.9614(13) 0.117(4) Uani d P 0.50 . . C

loop_
_atom_site_aniso_label
_atom_site_aniso_U_11
_atom_site_aniso_U_22
_atom_site_aniso_U_33
_atom_site_aniso_U_12
_atom_site_aniso_U_13
_atom_site_aniso_U_23
Br 0.07771(19) 0.06541(19) 0.04600(15) -0.00797(19) 0.00925(11) 0.00064(17)
C1 0.0795(18) 0.056(2) 0.0457(13) -0.0045(15) -0.0041(12) 0.0025(13)
N2 0.0694(15) 0.0497(14) 0.0383(12) 0.0023(12) -0.0028(10) -0.0003(10)
C3 0.0625(16) 0.0552(16) 0.0427(14) 0.0047(13) 0.0033(12) 0.0001(12)
C4 0.0551(14) 0.0528(16) 0.0402(13) 0.0048(12) 0.0015(11) -0.0014(11)
C5 0.0672(18) 0.071(2) 0.0408(14) -0.0028(15) -0.0016(12) -0.0006(13)
C6 0.0727(19) 0.090(3) 0.0421(15) 0.0030(17) 0.0018(13) 0.0080(14)
C7 0.074(2) 0.077(2) 0.0527(16) 0.0012(16) 0.0091(14) 0.0180(15)
C8 0.0648(17) 0.0600(17) 0.0553(17) -0.0001(14) 0.0017(13) 0.0055(13)
C9 0.0572(14) 0.0486(18) 0.0439(14) 0.0058(11) 0.0022(11) 0.0009(10)
C10 0.0541(14) 0.0538(16) 0.0396(13) 0.0094(12) 0.0022(11) 0.0008(11)
C11 0.0749(18) 0.077(3) 0.0427(13) -0.0031(16) 0.0054(12) 0.0031(14)
O12 0.0894(17) 0.0693(15) 0.0655(15) 0.0041(13) 0.0053(13) 0.0205(13)
C13 0.0585(14) 0.051(2) 0.0439(12) -0.0008(12) 0.0010(10) 0.0072(12)
C14 0.0695(19) 0.066(2) 0.0639(19) 0.0081(16) -0.0017(16) -0.0035(16)
C15 0.0599(19) 0.112(3) 0.070(2) 0.016(2) -0.0014(17) 0.007(2)
C16 0.068(2) 0.092(3) 0.080(3) -0.011(2) -0.0111(19) 0.006(2)
C17 0.096(3) 0.072(2) 0.097(3) -0.017(2) -0.014(2) -0.002(2)
C18 0.071(2) 0.057(2) 0.076(2) 0.0044(15) -0.0050(17) -0.0091(17)
O19 0.170(8) 0.141(8) 0.324(17) 0.000 0.022(9) 0.000
C20 0.141(11) 0.093(9) 0.118(9) 0.016(7) 0.013(7) -0.008(6)

loop_
_atom_type_symbol
_atom_type_description
_atom_type_scat_dispersion_real
_atom_type_scat_dispersion_imag
_atom_type_scat_source
C C 0.0181 0.0091 'International Tables Vol C Tables 4.2.6.8 and 6.1.1.4'
H H 0.0000 0.0000 'International Tables Vol C Tables 4.2.6.8 and 6.1.1.4'
N N 0.0311 0.0180 'International Tables Vol C Tables 4.2.6.8 and 6.1.1.4'
O O 0.0492 0.0322 'International Tables Vol C Tables 4.2.6.8 and 6.1.1.4'
Br Br -0.6763 1.2805 'International Tables Vol C Tables 4.2.6.8 and 6.1.1.4'

loop_
_geom_angle_atom_site_label_1
_geom_angle_atom_site_label_2
_geom_angle_atom_site_label_3
_geom_angle_site_symmetry_1
_geom_angle
N2 C1 C9 . 112.7(3)
N2 C1 H1A . 109.1
C9 C1 H1A . 109.1
N2 C1 H1B . 109.1
C9 C1 H1B . 109.1
H1A C1 H1B . 107.8
C1 N2 C3 . 113.7(2)
C1 N2 H2A . 111(2)
C3 N2 H2A . 107(2)
C1 N2 H2B . 108(2)
C3 N2 H2B . 110(2)
H2A N2 H2B . 107(3)
N2 C3 C11 . 108.8(2)
N2 C3 C4 . 107.4(2)
C11 C3 C4 . 114.5(3)
N2 C3 H3 . 108.7
C11 C3 H3 . 108.7
C4 C3 H3 . 108.7
C10 C4 C13 . 113.5(2)
C10 C4 C3 . 110.2(2)
C13 C4 C3 . 110.1(2)
C10 C4 H4 . 107.6
C13 C4 H4 . 107.6
C3 C4 H4 . 107.6
C6 C5 C10 . 121.2(3)
C6 C5 H5 . 119.4
C10 C5 H5 . 119.4
C5 C6 C7 . 120.5(3)
C5 C6 H6 . 119.7
C7 C6 H6 . 119.7
C8 C7 C6 . 119.3(3)
C8 C7 H7 . 120.4
C6 C7 H7 . 120.4
C7 C8 C9 . 120.8(3)
C7 C8 H8 . 119.6
C9 C8 H8 . 119.6
C8 C9 C10 . 120.5(3)
C8 C9 C1 . 117.5(3)
C10 C9 C1 . 122.0(3)
C9 C10 C5 . 117.6(3)
C9 C10 C4 . 121.2(2)
C5 C10 C4 . 121.2(3)
O12 C11 C3 . 108.8(3)
O12 C11 H11A . 109.9
C3 C11 H11A . 109.9
O12 C11 H11B . 109.9
C3 C11 H11B . 109.9
H11A C11 H11B . 108.3
C11 O12 H12 . 91(4)
C14 C13 C18 . 118.3(3)
C14 C13 C4 . 121.7(3)
C18 C13 C4 . 119.9(3)
C13 C14 C15 . 120.6(4)
C13 C14 H14 . 119.7
C15 C14 H14 . 119.7
C16 C15 C14 . 120.8(4)
C16 C15 H15 . 119.6
C14 C15 H15 . 119.6
C15 C16 C17 . 119.2(4)
C15 C16 H16 . 120.4
C17 C16 H16 . 120.4
C18 C17 C16 . 120.1(4)
C18 C17 H17 . 120.0
C16 C17 H17 . 120.0
C17 C18 C13 . 121.0(4)
C17 C18 H18 . 119.5
C13 C18 H18 . 119.5
C20 O19 C20 2_657 59.3(15)
C20 C20 O19 2_657 60.4(7)

loop_
_geom_bond_atom_site_label_1
_geom_bond_atom_site_label_2
_geom_bond_site_symmetry_2
_geom_bond_distance
_geom_bond_publ_flag
C1 N2 . 1.490(4) ?
C1 C9 . 1.503(4) ?
C1 H1A . 0.97 ?
C1 H1B . 0.97 ?
N2 C3 . 1.491(4) ?
N2 H2A . 0.92(4) ?
N2 H2B . 0.99(4) ?
C3 C11 . 1.505(4) ?
C3 C4 . 1.545(4) ?
C3 H3 . 0.98 ?
C4 C10 . 1.515(4) ?
C4 C13 . 1.529(4) ?
C4 H4 . 0.98 ?
C5 C6 . 1.377(5) ?
C5 C10 . 1.398(4) ?
C5 H5 . 0.93 ?
C6 C7 . 1.378(5) ?
C6 H6 . 0.93 ?
C7 C8 . 1.374(5) ?
C7 H7 . 0.93 ?
C8 C9 . 1.390(4) ?
C8 H8 . 0.93 ?
C9 C10 . 1.395(4) ?
C11 O12 . 1.412(5) ?
C11 H11A . 0.97 ?
C11 H11B . 0.97 ?
O12 H12 . 0.81(5) ?
C13 C14 . 1.370(5) ?
C13 C18 . 1.386(5) ?
C14 C15 . 1.393(6) ?
C14 H14 . 0.93 ?
C15 C16 . 1.357(7) ?
C15 H15 . 0.93 ?
C16 C17 . 1.386(7) ?
C16 H16 . 0.93 ?
C17 C18 . 1.376(6) ?
C17 H17 . 0.93 ?
C18 H18 . 0.93 ?
O19 C20 2_657 1.247(14) ?
O19 C20 . 1.247(14) ?
C20 C20 2_657 1.23(3) ?

loop_
_geom_hbond_atom_site_label_D
_geom_hbond_atom_site_label_H
_geom_hbond_atom_site_label_A
_geom_hbond_site_symmetry_A
_geom_hbond_distance_DH
_geom_hbond_distance_HA
_geom_hbond_distance_DA
_geom_hbond_angle_DHA
_geom_hbond_publ_flag
N2 H2A Br 4_555 0.91(4) 2.40(4) 3.259(3) 157(3) yes
N2 H2B Br . 0.99(5) 2.37(5) 3.298(2) 158(3) yes
O12 H12 Br 1_565 0.80(5) 2.74(5) 3.339(3) 132(4) yes
C1 H1A O12 1_545 0.97 2.44 3.406(4) 171 yes

loop_
_geom_torsion_atom_site_label_1
_geom_torsion_atom_site_label_2
_geom_torsion_atom_site_label_3
_geom_torsion_atom_site_label_4
_geom_torsion
C9 C1 N2 C3 42.5(4)
C1 N2 C3 C11 170.4(3)
C1 N2 C3 C4 -65.2(3)
N2 C3 C4 C10 54.8(3)
C11 C3 C4 C10 175.7(3)
N2 C3 C4 C13 -179.4(2)
C11 C3 C4 C13 -58.5(3)
C10 C5 C6 C7 -1.6(6)
C5 C6 C7 C8 1.3(6)
C6 C7 C8 C9 0.2(5)
C7 C8 C9 C10 -1.5(5)
C7 C8 C9 C1 177.1(3)
N2 C1 C9 C8 170.0(3)
N2 C1 C9 C10 -11.5(4)
C8 C9 C10 C5 1.2(4)
C1 C9 C10 C5 -177.3(3)
C8 C9 C10 C4 -176.3(3)
C1 C9 C10 C4 5.1(4)
C6 C5 C10 C9 0.3(5)
C6 C5 C10 C4 177.9(3)
C13 C4 C10 C9 -151.1(3)
C3 C4 C10 C9 -27.2(4)
C13 C4 C10 C5 31.4(4)
C3 C4 C10 C5 155.3(3)
N2 C3 C11 O12 57.6(3)
C4 C3 C11 O12 -62.6(4)
C10 C4 C13 C14 70.6(4)
C3 C4 C13 C14 -53.4(4)
C10 C4 C13 C18 -109.5(3)
C3 C4 C13 C18 126.5(3)
C18 C13 C14 C15 -1.5(5)
C4 C13 C14 C15 178.4(3)
C13 C14 C15 C16 1.8(6)
C14 C15 C16 C17 -0.2(7)
C15 C16 C17 C18 -1.5(8)
C16 C17 C18 C13 1.7(7)
C14 C13 C18 C17 -0.2(6)
C4 C13 C18 C17 179.9(4)
